data_1575891
loop_
_publ_author_name
'Wang, Jin-Ping'
'Wu, Yichen'
'Wang, Peng'

_publ_section_title
;
 Modular and diverse synthesis of oxaheterocycles <i>via</i> Pd-catalyzed
 migratory 1,<i>n</i>-cycloannulation of alkenes.
;
_journal_issue 43
_journal_name_full 'Chemical science'
_journal_page_first 20292
_journal_page_last 20299
_journal_paper_doi 10.1039/d5sc06539a
_journal_volume 16
_journal_year 2025
_chemical_formula_sum 'C16 H13 N O2'
_chemical_formula_weight 251.27
_space_group_crystal_system monoclinic
_space_group_IT_number 14
_space_group_name_Hall '-P 2ybc'
_space_group_name_H-M_alt 'P 1 21/c 1'
_atom_sites_solution_hydrogens geom
_audit_creation_method SHELXL-2013
_audit_update_record
;
2025-07-15 deposited with the CCDC.	2025-09-29 downloaded from the CCDC.
;
_cell_angle_alpha 90
_cell_angle_beta 94.4720(10)
_cell_angle_gamma 90
_cell_formula_units_Z 8
_cell_length_a 10.7496(4)
_cell_length_b 20.9208(8)
_cell_length_c 11.5152(5)
_cell_measurement_reflns_used 5942
_cell_measurement_temperature 293(2)
_cell_measurement_theta_max 49.026
_cell_measurement_theta_min 5.268
_cell_volume 2581.77(18)
_computing_cell_refinement 'Bruker SAINT'
_computing_data_collection 'Bruker APEX2'
_computing_data_reduction 'Bruker SAINT'
_computing_molecular_graphics 'Bruker SHELXTL'
_computing_publication_material 'Bruker SHELXTL'
_computing_structure_refinement 'SHELXL-2013 (Sheldrick, 2013)'
_computing_structure_solution 'SHELXS-97 (Sheldrick 2008)'
_diffrn_ambient_temperature 293(2)
_diffrn_measured_fraction_theta_full 0.998
_diffrn_measured_fraction_theta_max 0.998
_diffrn_measurement_device_type 'Bruker APEX-II CCD'
_diffrn_measurement_method '\f and \w scans'
_diffrn_radiation_type MoK\a
_diffrn_radiation_wavelength 0.71073
_diffrn_reflns_av_R_equivalents 0.0576
_diffrn_reflns_av_unetI/netI 0.0498
_diffrn_reflns_Laue_measured_fraction_full 0.998
_diffrn_reflns_Laue_measured_fraction_max 0.998
_diffrn_reflns_limit_h_max 12
_diffrn_reflns_limit_h_min -13
_diffrn_reflns_limit_k_max 22
_diffrn_reflns_limit_k_min -25
_diffrn_reflns_limit_l_max 13
_diffrn_reflns_limit_l_min -12
_diffrn_reflns_number 23611
_diffrn_reflns_point_group_measured_fraction_full 0.998
_diffrn_reflns_point_group_measured_fraction_max 0.998
_diffrn_reflns_theta_full 25.242
_diffrn_reflns_theta_max 25.498
_diffrn_reflns_theta_min 2.634
_exptl_absorpt_coefficient_mu 0.086
_exptl_absorpt_correction_T_max 0.7456
_exptl_absorpt_correction_T_min 0.6544
_exptl_absorpt_correction_type multi-scan
_exptl_absorpt_process_details sadabs
_exptl_crystal_colour colorless
_exptl_crystal_density_diffrn 1.293
_exptl_crystal_description prismatic
_exptl_crystal_F_000 1056
_exptl_crystal_size_max 0.170
_exptl_crystal_size_mid 0.150
_exptl_crystal_size_min 0.100
_refine_diff_density_max 0.516
_refine_diff_density_min -0.297
_refine_diff_density_rms 0.042
_refine_ls_extinction_method none
_refine_ls_goodness_of_fit_ref 1.079
_refine_ls_hydrogen_treatment constr
_refine_ls_matrix_type full
_refine_ls_number_parameters 345
_refine_ls_number_reflns 4790
_refine_ls_number_restraints 0
_refine_ls_restrained_S_all 1.079
_refine_ls_R_factor_all 0.1232
_refine_ls_R_factor_gt 0.0733
_refine_ls_shift/su_max 0.000
_refine_ls_shift/su_mean 0.000
_refine_ls_structure_factor_coef Fsqd
_refine_ls_weighting_details 'w=1/[\s^2^(Fo^2^)+(0.0508P)^2^+2.0847P] where P=(Fo^2^+2Fc^2^)/3'
_refine_ls_weighting_scheme calc
_refine_ls_wR_factor_gt 0.1496
_refine_ls_wR_factor_ref 0.1779
_reflns_Friedel_coverage 0.000
_reflns_number_gt 3048
_reflns_number_total 4790
_reflns_threshold_expression 'I > 2\s(I)'
_cod_data_source_file d5sc06539a2.cif
_cod_data_source_block mo_d8v23358_0m
_cod_depositor_comments 'Adding full bibliography for 1575891.cif.'
_cod_original_sg_symbol_H-M 'P 21/c'
_cod_database_code 1575891
_shelx_space_group_comment
; 
The symmetry employed for this shelxl refinement is uniquely defined 
by the following loop, which should always be used as a source of 
symmetry information in preference to the above space-group names. 
They are only intended as comments. 
;
_shelx_estimated_absorpt_t_min 0.986
_shelx_estimated_absorpt_t_max 0.991
_shelxl_version_number 2013-4

loop_
_space_group_symop_operation_xyz
'x, y, z'
'-x, y+1/2, -z+1/2'
'-x, -y, -z'
'x, -y-1/2, z-1/2'

loop_
_atom_site_label
_atom_site_type_symbol
_atom_site_fract_x
_atom_site_fract_y
_atom_site_fract_z
_atom_site_U_iso_or_equiv
_atom_site_adp_type
_atom_site_occupancy
_atom_site_site_symmetry_order
_atom_site_calc_flag
_atom_site_refinement_flags_posn
_atom_site_refinement_flags_adp
_atom_site_refinement_flags_occupancy
_atom_site_disorder_assembly
_atom_site_disorder_group
O1 O 0.9855(2) 0.70595(13) 0.7610(2) 0.0729(7) Uani 1 1 d . . . . .
H1 H 0.9841 0.6902 0.8261 0.109 Uiso 1 1 calc R U . . .
O2 O 0.53352(19) 0.65371(11) 0.39348(18) 0.0569(6) Uani 1 1 d . . . . .
N1 N 0.0577(3) 0.65056(16) -0.0187(3) 0.0747(9) Uani 1 1 d . . . . .
C1 C 0.7480(3) 0.70659(18) 0.5201(3) 0.0673(10) Uani 1 1 d . . . . .
H1A H 0.7421 0.7164 0.4411 0.081 Uiso 1 1 calc R U . . .
C2 C 0.8622(3) 0.71257(18) 0.5842(3) 0.0673(10) Uani 1 1 d . . . . .
H2 H 0.9324 0.7257 0.5483 0.081 Uiso 1 1 calc R U . . .
C3 C 0.8705(3) 0.69895(15) 0.7016(3) 0.0537(8) Uani 1 1 d . . . . .
C4 C 0.7668(3) 0.67925(16) 0.7534(3) 0.0590(9) Uani 1 1 d . . . . .
H4 H 0.7723 0.6699 0.8326 0.071 Uiso 1 1 calc R U . . .
C5 C 0.6543(3) 0.67322(18) 0.6883(3) 0.0633(9) Uani 1 1 d . . . . .
H5 H 0.5845 0.6599 0.7247 0.076 Uiso 1 1 calc R U . . .
C6 C 0.6426(3) 0.68633(17) 0.5717(3) 0.0575(9) Uani 1 1 d . . . . .
C7 C 0.5162(3) 0.68240(19) 0.5057(3) 0.0661(10) Uani 1 1 d . . . . .
H7 H 0.4644 0.6534 0.5483 0.079 Uiso 1 1 calc R U . . .
C8 C 0.4509(4) 0.7436(2) 0.4926(3) 0.0812(13) Uani 1 1 d . . . . .
H8A H 0.5004 0.7730 0.4501 0.097 Uiso 1 1 calc R U . . .
H8B H 0.4421 0.7618 0.5691 0.097 Uiso 1 1 calc R U . . .
C9 C 0.3231(3) 0.73677(17) 0.4289(3) 0.0642(10) Uani 1 1 d . . . . .
H9A H 0.2654 0.7190 0.4811 0.077 Uiso 1 1 calc R U . . .
H9B H 0.2924 0.7785 0.4036 0.077 Uiso 1 1 calc R U . . .
C10 C 0.3295(3) 0.69371(14) 0.3249(3) 0.0488(8) Uani 1 1 d . . . . .
C11 C 0.4337(3) 0.65542(14) 0.3133(3) 0.0464(7) Uani 1 1 d . . . . .
C12 C 0.4415(3) 0.61666(15) 0.2161(3) 0.0531(8) Uani 1 1 d . . . . .
H12 H 0.5127 0.5923 0.2086 0.064 Uiso 1 1 calc R U . . .
C13 C 0.3446(3) 0.61409(16) 0.1310(3) 0.0549(8) Uani 1 1 d . . . . .
H13 H 0.3498 0.5877 0.0665 0.066 Uiso 1 1 calc R U . . .
C14 C 0.2391(3) 0.65122(15) 0.1420(3) 0.0499(8) Uani 1 1 d . . . . .
C15 C 0.2331(3) 0.69055(15) 0.2384(3) 0.0519(8) Uani 1 1 d . . . . .
H15 H 0.1623 0.7154 0.2451 0.062 Uiso 1 1 calc R U . . .
C16 C 0.1380(3) 0.65004(17) 0.0535(3) 0.0592(9) Uani 1 1 d . . . . .
O3 O 0.3980(2) 0.59401(16) 0.8512(2) 0.0893(9) Uani 1 1 d . . . . .
H3 H 0.4617 0.5729 0.8649 0.134 Uiso 1 1 calc R U . . .
O4 O 0.0689(2) 0.58736(11) 0.38246(19) 0.0633(7) Uani 1 1 d . . . . .
N2 N -0.3678(3) 0.55296(18) -0.0585(3) 0.0918(11) Uani 1 1 d . . . . .
C17 C 0.3388(3) 0.52411(18) 0.5608(3) 0.0714(11) Uani 1 1 d . . . . .
H17 H 0.3732 0.4943 0.5128 0.086 Uiso 1 1 calc R U . . .
C18 C 0.3968(3) 0.53599(18) 0.6704(3) 0.0662(10) Uani 1 1 d . . . . .
H18 H 0.4696 0.5144 0.6954 0.079 Uiso 1 1 calc R U . . .
C19 C 0.3462(3) 0.57980(18) 0.7419(3) 0.0607(9) Uani 1 1 d . . . . .
C20 C 0.2389(3) 0.61148(18) 0.7044(3) 0.0647(10) Uani 1 1 d . . . . .
H20 H 0.2048 0.6414 0.7525 0.078 Uiso 1 1 calc R U . . .
C21 C 0.1814(3) 0.59916(17) 0.5955(3) 0.0590(9) Uani 1 1 d . . . . .
H21 H 0.1079 0.6205 0.5714 0.071 Uiso 1 1 calc R U . . .
C22 C 0.2308(3) 0.55574(16) 0.5216(3) 0.0566(9) Uani 1 1 d . . . . .
C23 C 0.1716(4) 0.54325(18) 0.4002(3) 0.0725(11) Uani 1 1 d . . . . .
H23 H 0.2331 0.5556 0.3459 0.087 Uiso 1 1 calc R U . . .
C24 C 0.1366(4) 0.47870(19) 0.3728(4) 0.0884(14) Uani 1 1 d . . . . .
H24A H 0.0773 0.4644 0.4265 0.106 Uiso 1 1 calc R U . . .
H24B H 0.2099 0.4516 0.3837 0.106 Uiso 1 1 calc R U . . .
C25 C 0.0788(3) 0.47085(17) 0.2484(3) 0.0686(10) Uani 1 1 d . . . . .
H25A H 0.1436 0.4731 0.1944 0.082 Uiso 1 1 calc R U . . .
H25B H 0.0388 0.4294 0.2398 0.082 Uiso 1 1 calc R U . . .
C26 C -0.0159(3) 0.52289(15) 0.2210(3) 0.0500(8) Uani 1 1 d . . . . .
C27 C -0.0154(3) 0.57720(15) 0.2895(3) 0.0510(8) Uani 1 1 d . . . . .
C28 C -0.1023(3) 0.62554(17) 0.2677(3) 0.0655(10) Uani 1 1 d . . . . .
H28 H -0.0992 0.6619 0.3142 0.079 Uiso 1 1 calc R U . . .
C29 C -0.1930(3) 0.61985(18) 0.1776(3) 0.0656(10) Uani 1 1 d . . . . .
H29 H -0.2517 0.6521 0.1629 0.079 Uiso 1 1 calc R U . . .
C30 C -0.1960(3) 0.56546(16) 0.1089(3) 0.0558(9) Uani 1 1 d . . . . .
C31 C -0.1082(3) 0.51813(17) 0.1311(3) 0.0609(9) Uani 1 1 d . . . . .
H31 H -0.1113 0.4819 0.0842 0.073 Uiso 1 1 calc R U . . .
C32 C -0.2916(3) 0.55827(18) 0.0155(3) 0.0673(10) Uani 1 1 d . . . . .

loop_
_atom_site_aniso_label
_atom_site_aniso_U_11
_atom_site_aniso_U_22
_atom_site_aniso_U_33
_atom_site_aniso_U_23
_atom_site_aniso_U_13
_atom_site_aniso_U_12
O1 0.0564(15) 0.0766(18) 0.0811(18) 0.0070(14) -0.0242(13) -0.0079(12)
O2 0.0497(13) 0.0677(15) 0.0510(13) -0.0140(11) -0.0104(10) 0.0139(11)
N1 0.067(2) 0.096(2) 0.0584(19) -0.0011(17) -0.0135(16) -0.0074(17)
C1 0.068(2) 0.083(3) 0.049(2) 0.0078(18) -0.0093(18) 0.006(2)
C2 0.056(2) 0.079(3) 0.066(2) 0.010(2) 0.0000(18) -0.0041(18)
C3 0.051(2) 0.0448(18) 0.062(2) 0.0003(16) -0.0140(16) 0.0019(15)
C4 0.061(2) 0.066(2) 0.0479(19) -0.0026(16) -0.0090(17) 0.0012(18)
C5 0.052(2) 0.083(3) 0.054(2) -0.0083(19) -0.0003(16) -0.0003(18)
C6 0.049(2) 0.070(2) 0.051(2) -0.0092(17) -0.0070(16) 0.0128(17)
C7 0.059(2) 0.081(3) 0.056(2) -0.0151(19) -0.0093(17) 0.0114(19)
C8 0.079(3) 0.085(3) 0.074(3) -0.030(2) -0.026(2) 0.030(2)
C9 0.061(2) 0.070(2) 0.059(2) -0.0162(18) -0.0131(17) 0.0223(18)
C10 0.0475(18) 0.0492(18) 0.0483(18) -0.0030(14) -0.0046(14) 0.0059(14)
C11 0.0459(17) 0.0492(18) 0.0432(17) -0.0002(14) -0.0023(14) 0.0006(14)
C12 0.0535(19) 0.0530(19) 0.053(2) -0.0030(16) 0.0031(16) 0.0059(15)
C13 0.064(2) 0.056(2) 0.0445(18) -0.0035(15) 0.0005(16) -0.0087(17)
C14 0.0493(19) 0.0559(19) 0.0430(18) 0.0051(15) -0.0055(14) -0.0063(15)
C15 0.0479(18) 0.054(2) 0.053(2) 0.0013(16) -0.0046(15) 0.0047(15)
C16 0.061(2) 0.067(2) 0.049(2) 0.0021(17) -0.0015(17) -0.0092(17)
O3 0.0759(19) 0.139(3) 0.0494(15) -0.0111(16) -0.0174(13) 0.0208(17)
O4 0.0647(15) 0.0583(14) 0.0625(14) -0.0126(11) -0.0225(12) 0.0159(12)
N2 0.077(2) 0.110(3) 0.083(2) -0.007(2) -0.032(2) 0.009(2)
C17 0.066(2) 0.077(3) 0.068(2) -0.014(2) -0.0139(19) 0.024(2)
C18 0.057(2) 0.075(2) 0.064(2) 0.0053(19) -0.0153(18) 0.0164(18)
C19 0.054(2) 0.082(3) 0.0452(19) 0.0048(18) -0.0057(16) -0.0030(19)
C20 0.052(2) 0.085(3) 0.055(2) -0.0138(19) -0.0041(17) 0.0104(18)
C21 0.0458(19) 0.070(2) 0.060(2) -0.0026(18) -0.0078(16) 0.0100(16)
C22 0.052(2) 0.059(2) 0.056(2) -0.0054(17) -0.0093(16) 0.0061(16)
C23 0.070(2) 0.071(2) 0.073(2) -0.014(2) -0.021(2) 0.017(2)
C24 0.093(3) 0.066(3) 0.099(3) -0.016(2) -0.040(3) 0.022(2)
C25 0.069(2) 0.060(2) 0.073(2) -0.0167(18) -0.0175(19) 0.0105(18)
C26 0.0497(18) 0.0506(19) 0.0491(19) -0.0010(15) -0.0006(15) 0.0008(15)
C27 0.0494(19) 0.0527(19) 0.0496(19) -0.0006(15) -0.0046(15) 0.0020(15)
C28 0.067(2) 0.060(2) 0.067(2) -0.0093(18) -0.0118(19) 0.0118(18)
C29 0.054(2) 0.067(2) 0.072(2) 0.0002(19) -0.0135(18) 0.0120(18)
C30 0.0485(19) 0.064(2) 0.053(2) 0.0032(17) -0.0090(15) -0.0025(16)
C31 0.065(2) 0.060(2) 0.056(2) -0.0071(17) -0.0100(17) -0.0003(18)
C32 0.058(2) 0.072(3) 0.069(2) -0.001(2) -0.008(2) 0.0047(19)

loop_
_atom_type_symbol
_atom_type_description
_atom_type_scat_dispersion_real
_atom_type_scat_dispersion_imag
_atom_type_scat_source
C C 0.0033 0.0016 'International Tables Vol C Tables 4.2.6.8 and 6.1.1.4'
H H 0.0000 0.0000 'International Tables Vol C Tables 4.2.6.8 and 6.1.1.4'
N N 0.0061 0.0033 'International Tables Vol C Tables 4.2.6.8 and 6.1.1.4'
O O 0.0106 0.0060 'International Tables Vol C Tables 4.2.6.8 and 6.1.1.4'

loop_
_geom_angle_atom_site_label_1
_geom_angle_atom_site_label_2
_geom_angle_atom_site_label_3
_geom_angle
_geom_angle_site_symmetry_1
_geom_angle_site_symmetry_3
_geom_angle_publ_flag
C3 O1 H1 109.5 . . ?
C11 O2 C7 116.4(2) . . ?
C6 C1 C2 121.2(3) . . ?
C6 C1 H1A 119.4 . . ?
C2 C1 H1A 119.4 . . ?
C3 C2 C1 119.4(3) . . ?
C3 C2 H2 120.3 . . ?
C1 C2 H2 120.3 . . ?
C4 C3 O1 123.2(3) . . ?
C4 C3 C2 119.8(3) . . ?
O1 C3 C2 117.0(3) . . ?
C3 C4 C5 120.1(3) . . ?
C3 C4 H4 120.0 . . ?
C5 C4 H4 120.0 . . ?
C6 C5 C4 121.7(3) . . ?
C6 C5 H5 119.2 . . ?
C4 C5 H5 119.2 . . ?
C5 C6 C1 117.8(3) . . ?
C5 C6 C7 119.6(3) . . ?
C1 C6 C7 122.4(3) . . ?
O2 C7 C8 111.4(3) . . ?
O2 C7 C6 107.3(3) . . ?
C8 C7 C6 114.3(3) . . ?
O2 C7 H7 107.9 . . ?
C8 C7 H7 107.9 . . ?
C6 C7 H7 107.9 . . ?
C7 C8 C9 112.1(3) . . ?
C7 C8 H8A 109.2 . . ?
C9 C8 H8A 109.2 . . ?
C7 C8 H8B 109.2 . . ?
C9 C8 H8B 109.2 . . ?
H8A C8 H8B 107.9 . . ?
C10 C9 C8 110.3(3) . . ?
C10 C9 H9A 109.6 . . ?
C8 C9 H9A 109.6 . . ?
C10 C9 H9B 109.6 . . ?
C8 C9 H9B 109.6 . . ?
H9A C9 H9B 108.1 . . ?
C15 C10 C11 117.9(3) . . ?
C15 C10 C9 121.6(3) . . ?
C11 C10 C9 120.5(3) . . ?
O2 C11 C12 115.9(3) . . ?
O2 C11 C10 123.2(3) . . ?
C12 C11 C10 120.8(3) . . ?
C13 C12 C11 120.5(3) . . ?
C13 C12 H12 119.7 . . ?
C11 C12 H12 119.7 . . ?
C12 C13 C14 119.4(3) . . ?
C12 C13 H13 120.3 . . ?
C14 C13 H13 120.3 . . ?
C15 C14 C13 119.6(3) . . ?
C15 C14 C16 120.0(3) . . ?
C13 C14 C16 120.4(3) . . ?
C10 C15 C14 121.7(3) . . ?
C10 C15 H15 119.1 . . ?
C14 C15 H15 119.1 . . ?
N1 C16 C14 178.3(4) . . ?
C19 O3 H3 109.5 . . ?
C27 O4 C23 117.8(2) . . ?
C22 C17 C18 121.3(3) . . ?
C22 C17 H17 119.4 . . ?
C18 C17 H17 119.4 . . ?
C19 C18 C17 119.7(3) . . ?
C19 C18 H18 120.2 . . ?
C17 C18 H18 120.2 . . ?
O3 C19 C20 117.2(3) . . ?
O3 C19 C18 123.0(3) . . ?
C20 C19 C18 119.7(3) . . ?
C19 C20 C21 120.2(3) . . ?
C19 C20 H20 119.9 . . ?
C21 C20 H20 119.9 . . ?
C20 C21 C22 121.1(3) . . ?
C20 C21 H21 119.4 . . ?
C22 C21 H21 119.4 . . ?
C21 C22 C17 117.9(3) . . ?
C21 C22 C23 121.9(3) . . ?
C17 C22 C23 120.1(3) . . ?
C24 C23 O4 112.8(3) . . ?
C24 C23 C22 116.8(3) . . ?
O4 C23 C22 106.4(3) . . ?
C24 C23 H23 106.7 . . ?
O4 C23 H23 106.7 . . ?
C22 C23 H23 106.7 . . ?
C23 C24 C25 112.9(3) . . ?
C23 C24 H24A 109.0 . . ?
C25 C24 H24A 109.0 . . ?
C23 C24 H24B 109.0 . . ?
C25 C24 H24B 109.0 . . ?
H24A C24 H24B 107.8 . . ?
C26 C25 C24 109.7(3) . . ?
C26 C25 H25A 109.7 . . ?
C24 C25 H25A 109.7 . . ?
C26 C25 H25B 109.7 . . ?
C24 C25 H25B 109.7 . . ?
H25A C25 H25B 108.2 . . ?
C31 C26 C27 117.2(3) . . ?
C31 C26 C25 122.6(3) . . ?
C27 C26 C25 120.1(3) . . ?
O4 C27 C26 123.3(3) . . ?
O4 C27 C28 115.2(3) . . ?
C26 C27 C28 121.6(3) . . ?
C29 C28 C27 120.2(3) . . ?
C29 C28 H28 119.9 . . ?
C27 C28 H28 119.9 . . ?
C28 C29 C30 119.1(3) . . ?
C28 C29 H29 120.4 . . ?
C30 C29 H29 120.4 . . ?
C31 C30 C29 119.9(3) . . ?
C31 C30 C32 120.3(3) . . ?
C29 C30 C32 119.8(3) . . ?
C30 C31 C26 122.0(3) . . ?
C30 C31 H31 119.0 . . ?
C26 C31 H31 119.0 . . ?
N2 C32 C30 179.5(4) . . ?

loop_
_geom_bond_atom_site_label_1
_geom_bond_atom_site_label_2
_geom_bond_distance
_geom_bond_site_symmetry_2
_geom_bond_publ_flag
O1 C3 1.373(4) . ?
O1 H1 0.8200 . ?
O2 C11 1.360(3) . ?
O2 C7 1.450(4) . ?
N1 C16 1.150(4) . ?
C1 C6 1.386(5) . ?
C1 C2 1.388(4) . ?
C1 H1A 0.9300 . ?
C2 C3 1.377(5) . ?
C2 H2 0.9300 . ?
C3 C4 1.368(5) . ?
C4 C5 1.378(4) . ?
C4 H4 0.9300 . ?
C5 C6 1.367(5) . ?
C5 H5 0.9300 . ?
C6 C7 1.507(4) . ?
C7 C8 1.463(5) . ?
C7 H7 0.9800 . ?
C8 C9 1.513(4) . ?
C8 H8A 0.9700 . ?
C8 H8B 0.9700 . ?
C9 C10 1.504(4) . ?
C9 H9A 0.9700 . ?
C9 H9B 0.9700 . ?
C10 C15 1.382(4) . ?
C10 C11 1.392(4) . ?
C11 C12 1.390(4) . ?
C12 C13 1.374(4) . ?
C12 H12 0.9300 . ?
C13 C14 1.389(4) . ?
C13 H13 0.9300 . ?
C14 C15 1.387(4) . ?
C14 C16 1.431(4) . ?
C15 H15 0.9300 . ?
O3 C19 1.369(4) . ?
O3 H3 0.8200 . ?
O4 C27 1.364(3) . ?
O4 C23 1.441(4) . ?
N2 C32 1.141(4) . ?
C17 C22 1.381(4) . ?
C17 C18 1.385(5) . ?
C17 H17 0.9300 . ?
C18 C19 1.373(5) . ?
C18 H18 0.9300 . ?
C19 C20 1.371(5) . ?
C20 C21 1.378(4) . ?
C20 H20 0.9300 . ?
C21 C22 1.379(4) . ?
C21 H21 0.9300 . ?
C22 C23 1.513(4) . ?
C23 C24 1.431(5) . ?
C23 H23 0.9800 . ?
C24 C25 1.525(5) . ?
C24 H24A 0.9700 . ?
C24 H24B 0.9700 . ?
C25 C26 1.507(4) . ?
C25 H25A 0.9700 . ?
C25 H25B 0.9700 . ?
C26 C31 1.381(4) . ?
C26 C27 1.383(4) . ?
C27 C28 1.387(4) . ?
C28 C29 1.371(4) . ?
C28 H28 0.9300 . ?
C29 C30 1.385(5) . ?
C29 H29 0.9300 . ?
C30 C31 1.378(4) . ?
C30 C32 1.436(4) . ?
C31 H31 0.9300 . ?

loop_
_geom_torsion_atom_site_label_1
_geom_torsion_atom_site_label_2
_geom_torsion_atom_site_label_3
_geom_torsion_atom_site_label_4
_geom_torsion
_geom_torsion_site_symmetry_1
_geom_torsion_site_symmetry_2
_geom_torsion_site_symmetry_3
_geom_torsion_site_symmetry_4
_geom_torsion_publ_flag
C6 C1 C2 C3 -0.9(6) . . . . ?
C1 C2 C3 C4 0.5(5) . . . . ?
C1 C2 C3 O1 -179.7(3) . . . . ?
O1 C3 C4 C5 -180.0(3) . . . . ?
C2 C3 C4 C5 -0.1(5) . . . . ?
C3 C4 C5 C6 0.2(5) . . . . ?
C4 C5 C6 C1 -0.5(5) . . . . ?
C4 C5 C6 C7 -176.8(3) . . . . ?
C2 C1 C6 C5 0.9(5) . . . . ?
C2 C1 C6 C7 177.0(3) . . . . ?
C11 O2 C7 C8 -43.8(4) . . . . ?
C11 O2 C7 C6 -169.6(3) . . . . ?
C5 C6 C7 O2 -140.1(3) . . . . ?
C1 C6 C7 O2 43.8(5) . . . . ?
C5 C6 C7 C8 95.8(4) . . . . ?
C1 C6 C7 C8 -80.2(5) . . . . ?
O2 C7 C8 C9 59.8(5) . . . . ?
C6 C7 C8 C9 -178.4(3) . . . . ?
C7 C8 C9 C10 -44.0(5) . . . . ?
C8 C9 C10 C15 -165.7(3) . . . . ?
C8 C9 C10 C11 14.5(5) . . . . ?
C7 O2 C11 C12 -166.9(3) . . . . ?
C7 O2 C11 C10 13.8(4) . . . . ?
C15 C10 C11 O2 -179.0(3) . . . . ?
C9 C10 C11 O2 0.8(5) . . . . ?
C15 C10 C11 C12 1.7(5) . . . . ?
C9 C10 C11 C12 -178.5(3) . . . . ?
O2 C11 C12 C13 178.9(3) . . . . ?
C10 C11 C12 C13 -1.8(5) . . . . ?
C11 C12 C13 C14 0.7(5) . . . . ?
C12 C13 C14 C15 0.3(5) . . . . ?
C12 C13 C14 C16 179.0(3) . . . . ?
C11 C10 C15 C14 -0.7(5) . . . . ?
C9 C10 C15 C14 179.5(3) . . . . ?
C13 C14 C15 C10 -0.3(5) . . . . ?
C16 C14 C15 C10 -179.0(3) . . . . ?
C22 C17 C18 C19 0.2(6) . . . . ?
C17 C18 C19 O3 179.9(4) . . . . ?
C17 C18 C19 C20 -0.1(6) . . . . ?
O3 C19 C20 C21 -179.6(3) . . . . ?
C18 C19 C20 C21 0.4(6) . . . . ?
C19 C20 C21 C22 -0.9(6) . . . . ?
C20 C21 C22 C17 1.1(5) . . . . ?
C20 C21 C22 C23 -177.8(4) . . . . ?
C18 C17 C22 C21 -0.7(6) . . . . ?
C18 C17 C22 C23 178.2(4) . . . . ?
C27 O4 C23 C24 -37.3(5) . . . . ?
C27 O4 C23 C22 -166.8(3) . . . . ?
C21 C22 C23 C24 -122.9(4) . . . . ?
C17 C22 C23 C24 58.2(5) . . . . ?
C21 C22 C23 O4 4.1(5) . . . . ?
C17 C22 C23 O4 -174.8(3) . . . . ?
O4 C23 C24 C25 56.6(5) . . . . ?
C22 C23 C24 C25 -179.5(3) . . . . ?
C23 C24 C25 C26 -45.7(5) . . . . ?
C24 C25 C26 C31 -160.3(3) . . . . ?
C24 C25 C26 C27 17.4(5) . . . . ?
C23 O4 C27 C26 8.4(5) . . . . ?
C23 O4 C27 C28 -171.8(3) . . . . ?
C31 C26 C27 O4 178.6(3) . . . . ?
C25 C26 C27 O4 0.8(5) . . . . ?
C31 C26 C27 C28 -1.2(5) . . . . ?
C25 C26 C27 C28 -179.1(3) . . . . ?
O4 C27 C28 C29 -178.8(3) . . . . ?
C26 C27 C28 C29 1.1(6) . . . . ?
C27 C28 C29 C30 -0.3(6) . . . . ?
C28 C29 C30 C31 -0.3(6) . . . . ?
C28 C29 C30 C32 178.9(3) . . . . ?
C29 C30 C31 C26 0.1(5) . . . . ?
C32 C30 C31 C26 -179.1(3) . . . . ?
C27 C26 C31 C30 0.7(5) . . . . ?
C25 C26 C31 C30 178.4(3) . . . . ?
